data_7020279
loop_
_publ_author_name
'Kang, Soonchul'
'Kanegawa, Shinji'
'Sato, Osamu'

_publ_section_title
;
 Slow magnetic relaxation in a 4,2-ribbon like Fe(III)(2)Co(II)
 heterobimetallic chain.
;
_journal_issue 44
_journal_name_full 'Dalton transactions (Cambridge, England : 2003)'
_journal_page_first 13575
_journal_page_last 13577
_journal_paper_doi 10.1039/c2dt31168b
_journal_volume 41
_journal_year 2012
_chemical_formula_moiety 'C56 H34 Co Fe2 N14 O2'
_chemical_formula_sum 'C56 H34 Co Fe2 N14 O2'
_chemical_formula_weight 1105.60
_space_group_IT_number 14
_symmetry_cell_setting monoclinic
_symmetry_Int_Tables_number 14
_symmetry_space_group_name_Hall '-P 2yn'
_symmetry_space_group_name_H-M 'P 1 21/n 1'
_atom_sites_solution_hydrogens geom
_atom_sites_solution_primary direct
_atom_sites_solution_secondary difmap
_cell_angle_alpha 90.0000
_cell_angle_beta 94.326(6)
_cell_angle_gamma 90.0000
_cell_formula_units_Z 2
_cell_length_a 6.703(3)
_cell_length_b 14.393(5)
_cell_length_c 25.105(9)
_cell_measurement_reflns_used 6707
_cell_measurement_temperature 123
_cell_measurement_theta_max 27.48
_cell_measurement_theta_min 3.09
_cell_volume 2415.1(16)
_computing_cell_refinement CrystalClear
_computing_data_collection 'CrystalClear (Rigaku Inc., 2008)'
_computing_data_reduction CrystalClear
_computing_molecular_graphics 'CrystalStructure 4.0'
_computing_publication_material 'CrystalStructure 4.0 (Rigaku, 2010)'
_computing_structure_refinement 'SHELXL97 (Sheldrick, 2008)'
_computing_structure_solution 'SHELXS97 (Sheldrick, 2008)'
_diffrn_ambient_temperature 123
_diffrn_detector_area_resol_mean 7.314
_diffrn_measured_fraction_theta_full 0.985
_diffrn_measured_fraction_theta_max 0.985
_diffrn_measurement_device_type 'Rigaku Saturn70'
_diffrn_measurement_method \w
_diffrn_radiation_type 'Mo K\a'
_diffrn_radiation_wavelength 0.71075
_diffrn_reflns_av_R_equivalents 0.0420
_diffrn_reflns_limit_h_max 8
_diffrn_reflns_limit_h_min -5
_diffrn_reflns_limit_k_max 11
_diffrn_reflns_limit_k_min -18
_diffrn_reflns_limit_l_max 32
_diffrn_reflns_limit_l_min -32
_diffrn_reflns_number 9688
_diffrn_reflns_theta_full 27.51
_diffrn_reflns_theta_max 27.51
_diffrn_standards_number 0
_exptl_absorpt_coefficient_mu 0.993
_exptl_absorpt_correction_T_max 0.942
_exptl_absorpt_correction_T_min 0.795
_exptl_absorpt_correction_type multi-scan
_exptl_absorpt_process_details 'REQAB (Rigaku, 1998)'
_exptl_crystal_colour colorless
_exptl_crystal_density_diffrn 1.520
_exptl_crystal_density_method 'not measured'
_exptl_crystal_description prism
_exptl_crystal_F_000 1126.00
_exptl_crystal_size_max 0.180
_exptl_crystal_size_mid 0.060
_exptl_crystal_size_min 0.060
_refine_diff_density_max 0.660
_refine_diff_density_min -0.960
_refine_ls_extinction_method none
_refine_ls_goodness_of_fit_ref 1.005
_refine_ls_hydrogen_treatment constr
_refine_ls_number_parameters 340
_refine_ls_number_reflns 5481
_refine_ls_number_restraints 0
_refine_ls_R_factor_gt 0.0491
_refine_ls_shift/su_max 0.000
_refine_ls_structure_factor_coef Fsqd
_refine_ls_weighting_details 'w = 1/[\s^2^(Fo^2^)+(0.0485P)^2^+0.0000P] where P=(Fo^2^+2Fc^2^)/3'
_refine_ls_weighting_scheme calc
_refine_ls_wR_factor_ref 0.1163
_reflns_number_gt 3779
_reflns_number_total 5481
_reflns_threshold_expression F^2^>2.0\s(F^2^)
_cod_data_source_file c2dt31168b.txt
_cod_data_source_block CCD994
_cod_original_cell_volume 2415.3(15)
_cod_database_code 7020279

loop_
_symmetry_equiv_pos_site_id
_symmetry_equiv_pos_as_xyz
1 +X,+Y,+Z
2 1/2-X,1/2+Y,1/2-Z
3 -X,-Y,-Z
4 1/2+X,1/2-Y,1/2+Z

loop_
_atom_site_label
_atom_site_type_symbol
_atom_site_fract_x
_atom_site_fract_y
_atom_site_fract_z
_atom_site_U_iso_or_equiv
_atom_site_adp_type
_atom_site_occupancy
_atom_site_symmetry_multiplicity
_atom_site_calc_flag
_atom_site_refinement_flags
Co1 Co 0.5000 0.0000 0.5000 0.01306(15) Uani 1.0 2 d .
Fe1 Fe 0.96079(6) 0.17486(3) 0.391244(17) 0.01388(13) Uani 1.0 4 d .
O1 O 0.3174(5) -0.3375(3) 0.32576(13) 0.0682(11) Uani 1.0 4 d .
N1 N 1.1203(4) 0.27890(16) 0.36438(10) 0.0153(6) Uani 1.0 4 d .
N2 N 0.7678(4) 0.21297(16) 0.33162(10) 0.0157(6) Uani 1.0 4 d .
N3 N 0.7445(5) 0.3096(2) 0.46459(12) 0.0310(7) Uani 1.0 4 d .
N4 N 1.1242(5) 0.0347(2) 0.31110(13) 0.0321(7) Uani 1.0 4 d .
N5 N 0.6833(4) 0.03043(17) 0.43644(10) 0.0166(6) Uani 1.0 4 d .
N6 N 1.2915(4) 0.10423(16) 0.47197(10) 0.0168(6) Uani 1.0 4 d .
N7 N 0.3268(4) -0.10086(16) 0.45347(10) 0.0146(6) Uani 1.0 4 d .
C1 C 1.2951(5) 0.3140(2) 0.38432(13) 0.0178(7) Uani 1.0 4 d .
C2 C 1.3842(5) 0.3899(3) 0.36074(14) 0.0234(8) Uani 1.0 4 d .
C3 C 1.2969(5) 0.4288(3) 0.31478(14) 0.0246(8) Uani 1.0 4 d .
C4 C 1.1118(5) 0.3935(2) 0.29303(13) 0.0209(7) Uani 1.0 4 d .
C5 C 1.0016(5) 0.4303(3) 0.24642(14) 0.0278(8) Uani 1.0 4 d .
C6 C 0.8180(5) 0.3967(3) 0.22976(15) 0.0310(9) Uani 1.0 4 d .
C7 C 0.7290(5) 0.3219(3) 0.25758(13) 0.0220(7) Uani 1.0 4 d .
C8 C 0.5400(5) 0.2830(3) 0.24290(14) 0.0271(8) Uani 1.0 4 d .
C9 C 0.4730(5) 0.2107(3) 0.27200(13) 0.0242(8) Uani 1.0 4 d .
C10 C 0.5896(5) 0.1773(2) 0.31633(12) 0.0186(7) Uani 1.0 4 d .
C11 C 0.8375(5) 0.2839(2) 0.30198(12) 0.0167(7) Uani 1.0 4 d .
C12 C 1.0295(5) 0.3194(2) 0.32008(12) 0.0165(7) Uani 1.0 4 d .
C13 C 0.8319(5) 0.2596(2) 0.43869(13) 0.0191(7) Uani 1.0 4 d .
C14 C 1.0683(5) 0.0862(2) 0.34160(13) 0.0190(7) Uani 1.0 4 d .
C15 C 0.7909(5) 0.0814(2) 0.41783(12) 0.0163(7) Uani 1.0 4 d .
C16 C 1.1651(4) 0.13515(19) 0.44366(12) 0.0155(7) Uani 1.0 4 d .
C17 C 0.4090(5) -0.1724(2) 0.42971(12) 0.0196(7) Uani 1.0 4 d .
C18 C 0.3004(5) -0.2368(3) 0.39869(13) 0.0233(8) Uani 1.0 4 d .
C19 C 0.0933(5) -0.2270(3) 0.39284(14) 0.0291(8) Uani 1.0 4 d .
C20 C 0.0063(5) -0.1552(3) 0.41828(14) 0.0277(8) Uani 1.0 4 d .
C21 C 0.1261(5) -0.0942(3) 0.44771(12) 0.0191(7) Uani 1.0 4 d .
C22 C 0.3953(6) -0.3130(3) 0.36890(15) 0.0310(9) Uani 1.0 4 d .
C23 C 0.5798(5) -0.3594(3) 0.39088(16) 0.0278(8) Uani 1.0 4 d .
C24 C 0.7042(6) -0.4003(3) 0.35564(17) 0.0370(10) Uani 1.0 4 d .
C25 C 0.8744(7) -0.4459(3) 0.3760(3) 0.0604(15) Uani 1.0 4 d .
C26 C 0.9213(11) -0.4496(5) 0.4287(3) 0.119(3) Uani 1.0 4 d .
C27 C 0.8048(10) -0.4083(5) 0.4643(3) 0.113(3) Uani 1.0 4 d .
C28 C 0.6278(7) -0.3645(3) 0.44546(18) 0.0562(13) Uani 1.0 4 d .
H1 H 1.3604 0.2865 0.4153 0.0214 Uiso 1.0 4 calc R
H2 H 1.5058 0.4148 0.3766 0.0281 Uiso 1.0 4 calc R
H3 H 1.3600 0.4787 0.2979 0.0296 Uiso 1.0 4 calc R
H4 H 1.0582 0.4790 0.2269 0.0334 Uiso 1.0 4 calc R
H5 H 0.7472 0.4232 0.1992 0.0372 Uiso 1.0 4 calc R
H6 H 0.4601 0.3067 0.2131 0.0325 Uiso 1.0 4 calc R
H7 H 0.3469 0.1832 0.2621 0.0290 Uiso 1.0 4 calc R
H8 H 0.5399 0.1273 0.3362 0.0223 Uiso 1.0 4 calc R
H9 H 0.5501 -0.1797 0.4344 0.0235 Uiso 1.0 4 calc R
H10 H 0.0137 -0.2696 0.3715 0.0349 Uiso 1.0 4 calc R
H11 H -0.1350 -0.1478 0.4156 0.0332 Uiso 1.0 4 calc R
H12 H 0.0642 -0.0444 0.4650 0.0229 Uiso 1.0 4 calc R
H13 H 0.6724 -0.3969 0.3182 0.0444 Uiso 1.0 4 calc R
H14 H 0.9592 -0.4749 0.3523 0.0725 Uiso 1.0 4 calc R
H15 H 1.0387 -0.4818 0.4418 0.1430 Uiso 1.0 4 calc R
H16 H 0.8440 -0.4094 0.5015 0.1355 Uiso 1.0 4 calc R
H17 H 0.5412 -0.3384 0.4697 0.0674 Uiso 1.0 4 calc R

loop_
_atom_site_aniso_label
_atom_site_aniso_U_11
_atom_site_aniso_U_22
_atom_site_aniso_U_33
_atom_site_aniso_U_12
_atom_site_aniso_U_13
_atom_site_aniso_U_23
Co1 0.0107(3) 0.0140(3) 0.0144(3) -0.0010(3) 0.0005(2) 0.0018(3)
Fe1 0.0113(2) 0.0160(3) 0.0144(3) 0.00022(18) 0.00164(16) 0.00220(18)
O1 0.064(2) 0.085(3) 0.051(3) 0.0312(18) -0.0256(17) -0.0464(19)
N1 0.0141(12) 0.0120(13) 0.0200(14) 0.0000(11) 0.0022(10) 0.0032(11)
N2 0.0147(13) 0.0151(13) 0.0173(14) 0.0016(11) 0.0010(10) 0.0008(11)
N3 0.0327(17) 0.0297(17) 0.0312(18) 0.0028(14) 0.0067(14) -0.0059(14)
N4 0.0338(17) 0.0311(17) 0.0323(19) 0.0039(15) 0.0087(14) -0.0085(15)
N5 0.0124(12) 0.0213(14) 0.0162(14) 0.0010(12) 0.0018(10) 0.0039(11)
N6 0.0146(13) 0.0158(13) 0.0197(15) 0.0018(11) -0.0001(11) 0.0038(11)
N7 0.0131(12) 0.0142(13) 0.0167(14) -0.0008(11) 0.0021(10) 0.0014(11)
C1 0.0145(15) 0.0152(16) 0.0239(18) 0.0005(13) 0.0025(13) -0.0013(14)
C2 0.0192(16) 0.0210(17) 0.030(2) -0.0017(14) 0.0036(14) -0.0005(15)
C3 0.0205(17) 0.0199(17) 0.035(2) -0.0004(14) 0.0117(15) 0.0069(15)
C4 0.0216(16) 0.0209(17) 0.0207(18) 0.0046(15) 0.0054(13) 0.0070(14)
C5 0.0284(18) 0.0271(19) 0.029(2) 0.0059(16) 0.0067(15) 0.0169(16)
C6 0.0297(19) 0.035(2) 0.028(2) 0.0076(17) 0.0031(15) 0.0184(17)
C7 0.0224(17) 0.0228(18) 0.0210(18) 0.0061(15) 0.0026(13) 0.0030(14)
C8 0.0205(17) 0.039(2) 0.0218(19) 0.0088(16) -0.0007(14) 0.0094(16)
C9 0.0158(16) 0.033(2) 0.0234(19) 0.0026(15) -0.0039(13) -0.0000(15)
C10 0.0163(15) 0.0221(17) 0.0173(17) -0.0038(14) 0.0015(12) 0.0003(14)
C11 0.0163(15) 0.0192(16) 0.0153(16) 0.0049(13) 0.0048(12) 0.0031(13)
C12 0.0160(15) 0.0172(16) 0.0168(16) 0.0045(14) 0.0045(12) 0.0026(13)
C13 0.0189(16) 0.0179(17) 0.0201(17) -0.0031(14) -0.0010(13) 0.0058(14)
C14 0.0151(15) 0.0172(16) 0.0251(19) -0.0018(14) 0.0042(13) 0.0037(14)
C15 0.0150(15) 0.0206(17) 0.0130(15) 0.0067(14) -0.0009(12) -0.0023(13)
C16 0.0154(15) 0.0107(15) 0.0210(17) -0.0018(13) 0.0052(13) -0.0001(13)
C17 0.0151(15) 0.0271(18) 0.0164(16) 0.0012(14) -0.0002(12) -0.0003(14)
C18 0.0250(17) 0.0240(18) 0.0208(18) 0.0022(15) 0.0014(14) -0.0037(14)
C19 0.0257(18) 0.032(2) 0.028(2) -0.0047(16) -0.0046(15) -0.0095(16)
C20 0.0173(16) 0.035(2) 0.030(2) -0.0024(16) 0.0013(14) -0.0005(17)
C21 0.0152(15) 0.0240(17) 0.0182(17) -0.0009(14) 0.0018(12) 0.0009(14)
C22 0.0299(19) 0.033(2) 0.029(2) -0.0000(17) -0.0035(16) -0.0129(17)
C23 0.0293(19) 0.0175(17) 0.037(3) -0.0009(16) 0.0074(16) -0.0048(16)
C24 0.039(3) 0.026(2) 0.047(3) -0.0039(18) 0.0097(19) -0.0130(19)
C25 0.052(3) 0.046(3) 0.085(5) 0.018(3) 0.018(3) -0.019(3)
C26 0.140(6) 0.133(6) 0.081(5) 0.118(6) -0.012(5) -0.005(5)
C27 0.155(7) 0.124(6) 0.058(5) 0.105(5) -0.006(4) 0.015(4)
C28 0.083(4) 0.051(3) 0.036(3) 0.034(3) 0.010(3) 0.006(3)

loop_
_atom_type_symbol
_atom_type_description
_atom_type_scat_dispersion_real
_atom_type_scat_dispersion_imag
_atom_type_scat_source
C C 0.0033 0.0016
;
International Tables for Crystallography
(1992, Vol. C, Tables 4.2.6.8 and 6.1.1.4)
;
H H 0.0000 0.0000
;
International Tables for Crystallography
(1992, Vol. C, Table 6.1.1.4)
;
N N 0.0061 0.0033
;
International Tables for Crystallography
(1992, Vol. C, Tables 4.2.6.8 and 6.1.1.4)
;
O O 0.0106 0.0060
;
International Tables for Crystallography
(1992, Vol. C, Tables 4.2.6.8 and 6.1.1.4)
;
Fe Fe 0.3463 0.8444
;
International Tables for Crystallography
(1992, Vol. C, Tables 4.2.6.8 and 6.1.1.4)
;
Co Co 0.3494 0.9721
;
International Tables for Crystallography
(1992, Vol. C, Tables 4.2.6.8 and 6.1.1.4)
;

loop_
_geom_angle_atom_site_label_1
_geom_angle_atom_site_label_2
_geom_angle_atom_site_label_3
_geom_angle
_geom_angle_publ_flag
_geom_angle_site_symmetry_1
_geom_angle_site_symmetry_3
N5 Co1 N5 180.00(13) yes . 3_656
N5 Co1 N6 90.51(10) yes . 1_455
N5 Co1 N6 89.49(10) yes . 3_756
N5 Co1 N7 92.87(10) yes . .
N5 Co1 N7 87.13(10) yes . 3_656
N5 Co1 N6 89.49(10) yes 3_656 1_455
N5 Co1 N6 90.51(10) yes 3_656 3_756
N5 Co1 N7 87.13(10) yes 3_656 .
N5 Co1 N7 92.87(10) yes 3_656 3_656
N6 Co1 N6 180.00(13) yes 1_455 3_756
N6 Co1 N7 88.97(9) yes 1_455 .
N6 Co1 N7 91.03(9) yes 1_455 3_656
N6 Co1 N7 91.03(9) yes 3_756 .
N6 Co1 N7 88.97(9) yes 3_756 3_656
N7 Co1 N7 180.00(13) yes . 3_656
N1 Fe1 N2 82.66(10) yes . .
N1 Fe1 C13 90.59(12) yes . .
N1 Fe1 C14 92.38(12) yes . .
N1 Fe1 C15 175.55(12) yes . .
N1 Fe1 C16 94.76(11) yes . .
N2 Fe1 C13 89.67(12) yes . .
N2 Fe1 C14 87.14(12) yes . .
N2 Fe1 C15 94.95(12) yes . .
N2 Fe1 C16 174.36(12) yes . .
C13 Fe1 C14 175.33(13) yes . .
C13 Fe1 C15 85.64(14) yes . .
C13 Fe1 C16 95.38(13) yes . .
C14 Fe1 C15 91.24(13) yes . .
C14 Fe1 C16 87.96(13) yes . .
C15 Fe1 C16 87.95(13) yes . .
Fe1 N1 C1 129.5(2) yes . .
Fe1 N1 C12 112.47(19) yes . .
C1 N1 C12 118.0(3) yes . .
Fe1 N2 C10 129.2(2) yes . .
Fe1 N2 C11 112.83(19) yes . .
C10 N2 C11 117.9(3) yes . .
Co1 N5 C15 148.0(3) yes . .
Co1 N6 C16 155.1(3) yes 1_655 .
Co1 N7 C17 122.82(19) yes . .
Co1 N7 C21 120.3(2) yes . .
C17 N7 C21 116.8(3) yes . .
N1 C1 C2 121.8(3) yes . .
C1 C2 C3 120.4(3) yes . .
C2 C3 C4 119.0(3) yes . .
C3 C4 C5 124.4(3) yes . .
C3 C4 C12 117.0(3) yes . .
C5 C4 C12 118.6(3) yes . .
C4 C5 C6 121.2(4) yes . .
C5 C6 C7 121.1(4) yes . .
C6 C7 C8 124.7(3) yes . .
C6 C7 C11 118.1(3) yes . .
C8 C7 C11 117.3(3) yes . .
C7 C8 C9 119.2(3) yes . .
C8 C9 C10 120.1(3) yes . .
N2 C10 C9 122.2(3) yes . .
N2 C11 C7 123.3(3) yes . .
N2 C11 C12 115.5(3) yes . .
C7 C11 C12 121.2(3) yes . .
N1 C12 C4 123.8(3) yes . .
N1 C12 C11 116.4(3) yes . .
C4 C12 C11 119.8(3) yes . .
Fe1 C13 N3 175.6(3) yes . .
Fe1 C14 N4 177.1(3) yes . .
Fe1 C15 N5 174.6(3) yes . .
Fe1 C16 N6 173.4(3) yes . .
N7 C17 C18 123.6(3) yes . .
C17 C18 C19 118.1(3) yes . .
C17 C18 C22 123.2(3) yes . .
C19 C18 C22 118.6(3) yes . .
C18 C19 C20 118.9(3) yes . .
C19 C20 C21 118.9(3) yes . .
N7 C21 C20 123.6(3) yes . .
O1 C22 C18 119.1(4) yes . .
O1 C22 C23 119.5(4) yes . .
C18 C22 C23 121.4(3) yes . .
C22 C23 C24 118.6(4) yes . .
C22 C23 C28 121.3(4) yes . .
C24 C23 C28 120.1(4) yes . .
C23 C24 C25 118.9(4) yes . .
C24 C25 C26 120.7(6) yes . .
C25 C26 C27 121.7(6) yes . .
C26 C27 C28 119.3(6) yes . .
C23 C28 C27 119.2(5) yes . .
N1 C1 H1 119.106 no . .
C2 C1 H1 119.113 no . .
C1 C2 H2 119.807 no . .
C3 C2 H2 119.817 no . .
C2 C3 H3 120.513 no . .
C4 C3 H3 120.513 no . .
C4 C5 H4 119.417 no . .
C6 C5 H4 119.423 no . .
C5 C6 H5 119.450 no . .
C7 C6 H5 119.461 no . .
C7 C8 H6 120.395 no . .
C9 C8 H6 120.397 no . .
C8 C9 H7 119.934 no . .
C10 C9 H7 119.940 no . .
N2 C10 H8 118.897 no . .
C9 C10 H8 118.881 no . .
N7 C17 H9 118.196 no . .
C18 C17 H9 118.213 no . .
C18 C19 H10 120.537 no . .
C20 C19 H10 120.538 no . .
C19 C20 H11 120.571 no . .
C21 C20 H11 120.559 no . .
N7 C21 H12 118.179 no . .
C20 C21 H12 118.177 no . .
C23 C24 H13 120.529 no . .
C25 C24 H13 120.535 no . .
C24 C25 H14 119.623 no . .
C26 C25 H14 119.641 no . .
C25 C26 H15 119.130 no . .
C27 C26 H15 119.132 no . .
C26 C27 H16 120.374 no . .
C28 C27 H16 120.366 no . .
C23 C28 H17 120.424 no . .
C27 C28 H17 120.419 no . .

loop_
_geom_bond_atom_site_label_1
_geom_bond_atom_site_label_2
_geom_bond_distance
_geom_bond_publ_flag
_geom_bond_site_symmetry_2
Co1 N5 2.131(3) yes .
Co1 N5 2.131(3) yes 3_656
Co1 N6 2.133(3) yes 1_455
Co1 N6 2.133(3) yes 3_756
Co1 N7 2.148(3) yes .
Co1 N7 2.148(3) yes 3_656
Fe1 N1 1.987(3) yes .
Fe1 N2 1.981(3) yes .
Fe1 C13 1.951(4) yes .
Fe1 C14 1.958(4) yes .
Fe1 C15 1.915(3) yes .
Fe1 C16 1.914(3) yes .
O1 C22 1.218(5) yes .
N1 C1 1.338(4) yes .
N1 C12 1.358(4) yes .
N2 C10 1.330(4) yes .
N2 C11 1.367(4) yes .
N3 C13 1.159(5) yes .
N4 C14 1.150(5) yes .
N5 C15 1.153(4) yes .
N6 C16 1.153(4) yes .
N7 C17 1.331(4) yes .
N7 C21 1.346(4) yes .
C1 C2 1.398(5) yes .
C2 C3 1.373(5) yes .
C3 C4 1.412(5) yes .
C4 C5 1.437(5) yes .
C4 C12 1.399(5) yes .
C5 C6 1.358(5) yes .
C6 C7 1.438(5) yes .
C7 C8 1.408(5) yes .
C7 C11 1.396(5) yes .
C8 C9 1.367(5) yes .
C9 C10 1.396(5) yes .
C11 C12 1.426(4) yes .
C17 C18 1.381(5) yes .
C18 C19 1.392(5) yes .
C18 C22 1.497(5) yes .
C19 C20 1.369(5) yes .
C20 C21 1.368(5) yes .
C22 C23 1.476(5) yes .
C23 C24 1.391(6) yes .
C23 C28 1.386(6) yes .
C24 C25 1.380(6) yes .
C25 C26 1.339(9) yes .
C26 C27 1.366(10) yes .
C27 C28 1.395(8) yes .
C1 H1 0.950 no .
C2 H2 0.950 no .
C3 H3 0.950 no .
C5 H4 0.950 no .
C6 H5 0.950 no .
C8 H6 0.950 no .
C9 H7 0.950 no .
C10 H8 0.950 no .
C17 H9 0.950 no .
C19 H10 0.950 no .
C20 H11 0.950 no .
C21 H12 0.950 no .
C24 H13 0.950 no .
C25 H14 0.950 no .
C26 H15 0.950 no .
C27 H16 0.950 no .
C28 H17 0.950 no .

loop_
_geom_contact_atom_site_label_1
_geom_contact_atom_site_label_2
_geom_contact_distance
_geom_contact_publ_flag
_geom_contact_site_symmetry_2
Co1 C15 3.168(4) no 3_656
Co1 C16 3.216(3) no 3_756
Co1 C17 3.080(3) no 3_656
Co1 C21 3.057(3) no 3_656
O1 C3 3.377(5) no 1_445
O1 C8 3.331(5) no 2_545
O1 C9 3.094(5) no 2_545
O1 C17 3.548(5) no .
O1 C19 2.829(5) no .
O1 C24 2.794(5) no .
O1 C28 3.545(6) no .
N1 C3 2.798(4) no .
N1 C9 3.572(5) no 1_655
N2 N4 3.570(4) no .
N2 C8 2.792(5) no .
N3 C1 3.496(4) no 1_455
N3 C15 3.510(5) no .
N3 C17 3.523(5) no 3_656
N3 C28 3.578(6) no 3_656
N4 C3 3.583(5) no 2_745
N4 C5 3.344(5) no 2_745
N5 C13 3.445(4) no .
N5 C16 3.557(4) no .
N5 C17 3.448(4) no .
N5 C20 3.490(5) no 1_655
N5 C21 3.462(4) no 1_655
N5 C21 3.221(4) no 3_656
N6 C14 3.504(4) no .
N6 C15 3.539(4) no .
N6 C17 3.216(4) no 3_756
N6 C20 3.598(5) no 3_656
N6 C21 3.107(4) no 1_655
N6 C21 3.574(4) no 3_656
N7 C15 3.395(5) no 3_656
N7 C16 3.569(4) no 1_455
N7 C19 2.776(4) no .
C1 C4 2.765(5) no .
C1 C9 3.477(5) no 1_655
C1 C10 3.345(5) no 1_655
C1 C11 3.593(5) no .
C1 C13 3.571(5) no .
C1 C16 3.130(5) no .
C2 C8 3.561(5) no 1_655
C2 C9 3.489(5) no 1_655
C2 C10 3.569(5) no 1_655
C2 C12 2.713(5) no .
C3 C8 3.280(5) no 1_655
C3 C9 3.549(5) no 1_655
C4 C7 2.845(5) no .
C4 C8 3.591(5) no 1_655
C4 C25 3.566(6) no 1_565
C5 C11 2.797(5) no .
C6 C12 2.812(5) no .
C7 C10 2.755(5) no .
C8 C19 3.460(5) no 2_555
C9 C11 2.715(5) no .
C10 C12 3.584(5) no .
C10 C13 3.568(5) no .
C10 C14 3.480(5) no .
C10 C15 3.114(5) no .
C11 C13 3.453(5) no .
C11 C14 3.354(5) no .
C12 C13 3.458(5) no .
C12 C14 3.406(5) no .
C15 C21 3.428(5) no 1_655
C15 C21 3.385(5) no 3_656
C16 C21 3.314(5) no 1_655
C16 C21 3.521(5) no 3_656
C17 C20 2.705(5) no .
C17 C23 3.110(5) no .
C17 C28 3.140(6) no .
C18 C21 2.703(5) no .
C18 C28 3.031(6) no .
C19 C25 3.487(6) no 1_455
C19 C26 3.544(8) no 1_455
C23 C26 2.738(8) no .
C24 C27 2.763(8) no .
C25 C28 2.753(7) no .
Co1 H9 3.0991 no .
Co1 H9 3.0991 no 3_656
Co1 H12 3.0538 no .
Co1 H12 3.0538 no 3_656
Fe1 H1 3.1435 no .
Fe1 H8 3.1220 no .
O1 H3 2.7570 no 1_445
O1 H6 2.9062 no 2_545
O1 H7 2.4072 no 2_545
O1 H10 2.6030 no .
O1 H13 2.5496 no .
O1 H14 3.2194 no 1_455
N1 H2 3.2373 no .
N1 H7 3.3758 no 1_655
N2 H7 3.2330 no .
N3 H1 2.7905 no 1_455
N3 H2 3.0320 no 1_455
N3 H16 3.1689 no 3_756
N3 H17 2.6521 no 3_656
N4 H3 2.8613 no 2_745
N4 H4 2.5284 no 2_745
N4 H5 2.9571 no 2_645
N4 H6 3.3761 no 2_645
N4 H7 2.9308 no 1_655
N4 H8 3.1107 no 1_655
N5 H8 2.9717 no .
N5 H9 3.1530 no .
N5 H11 2.9046 no 1_655
N5 H12 2.8143 no 1_655
N5 H12 2.8971 no 3_656
N6 H1 3.0365 no .
N6 H9 2.7318 no 3_756
N6 H11 3.1485 no 3_656
N6 H12 2.6243 no 1_655
N6 H12 3.0817 no 3_656
N7 H11 3.2405 no .
C1 H3 3.2657 no .
C1 H8 3.4157 no 1_655
C1 H16 3.3735 no 3_756
C2 H14 3.4432 no 1_565
C3 H1 3.2534 no .
C3 H4 2.7231 no .
C3 H6 3.3493 no 1_655
C3 H13 3.5504 no 1_665
C3 H14 2.8730 no 1_565
C4 H2 3.2620 no .
C4 H5 3.2913 no .
C4 H6 3.4263 no 1_655
C4 H7 3.5265 no 1_655
C4 H14 2.6608 no 1_565
C5 H3 2.7311 no .
C5 H8 3.5125 no 2_655
C5 H14 3.0202 no 1_565
C6 H6 2.7309 no .
C7 H3 3.5515 no 1_455
C7 H4 3.2910 no .
C7 H7 3.2562 no .
C8 H3 3.3980 no 1_455
C8 H5 2.7262 no .
C8 H8 3.2422 no .
C8 H10 2.9665 no 2_555
C9 H4 3.3419 no 2_645
C10 H1 3.4039 no 1_455
C10 H4 3.1846 no 2_645
C10 H6 3.2560 no .
C11 H2 3.5536 no 1_455
C11 H5 3.2866 no .
C11 H6 3.2611 no .
C11 H8 3.1717 no .
C12 H1 3.1724 no .
C12 H3 3.2657 no .
C12 H4 3.2938 no .
C12 H7 3.3114 no 1_655
C12 H14 3.1139 no 1_565
C13 H1 3.1944 no 1_455
C13 H2 3.4175 no 1_455
C13 H16 3.3362 no 3_756
C14 H4 3.5016 no 2_745
C14 H5 3.2721 no 2_645
C14 H7 3.1597 no 1_655
C14 H8 3.5835 no .
C14 H8 3.2288 no 1_655
C15 H8 2.6349 no .
C15 H11 3.3375 no 1_655
C15 H12 2.7772 no 1_655
C15 H12 3.0732 no 3_656
C16 H1 2.6662 no .
C16 H9 3.5430 no 3_756
C16 H11 3.5599 no 3_656
C16 H12 2.7346 no 1_655
C16 H12 3.1394 no 3_656
C17 H10 3.2444 no .
C17 H11 3.1240 no 1_655
C17 H12 3.1360 no .
C17 H17 2.7141 no .
C18 H6 3.2528 no 2_545
C18 H11 3.2440 no .
C18 H17 2.7374 no .
C19 H6 2.7013 no 2_545
C19 H9 3.2319 no .
C19 H12 3.2070 no .
C20 H5 3.4792 no 2_545
C20 H6 3.3684 no 2_545
C20 H9 3.1341 no 1_455
C21 H9 3.1384 no .
C21 H10 3.2213 no .
C21 H12 3.2907 no 3_556
C22 H3 3.4866 no 1_445
C22 H6 3.4851 no 2_545
C22 H7 3.5555 no 2_545
C22 H9 2.6834 no .
C22 H10 2.6394 no .
C22 H13 2.6244 no .
C22 H17 2.6694 no .
C23 H2 3.3028 no 1_445
C23 H3 3.5397 no 1_445
C23 H9 2.8202 no .
C23 H10 3.2528 no 1_655
C23 H14 3.2463 no .
C23 H16 3.2586 no .
C24 H2 3.0389 no 1_445
C24 H3 3.1547 no 1_445
C24 H10 2.8071 no 1_655
C24 H15 3.2168 no .
C24 H17 3.2656 no .
C25 H2 3.1831 no 1_445
C25 H10 2.7093 no 1_655
C25 H16 3.2150 no .
C26 H2 3.5677 no 1_445
C26 H10 3.0486 no 1_655
C26 H13 3.2192 no .
C26 H15 3.3892 no 3_746
C26 H16 3.0416 no 3_746
C26 H17 3.2415 no .
C27 H10 3.4440 no 1_655
C27 H14 3.2148 no .
C27 H15 2.9649 no 3_746
C27 H16 3.5864 no 3_746
C28 H9 2.7197 no .
C28 H10 3.5671 no 1_655
C28 H13 3.2656 no .
C28 H15 3.2382 no .
H1 H2 2.3332 no .
H1 H8 3.3170 no 1_655
H1 H16 3.1304 no 3_756
H1 H17 3.0050 no 3_756
H2 H3 2.3280 no .
H2 H13 3.3159 no 1_665
H2 H14 3.5225 no 1_665
H3 H4 2.5930 no .
H3 H6 3.3643 no 1_655
H3 H7 3.5397 no 2_655
H3 H13 2.7730 no 1_665
H3 H14 3.1760 no 1_565
H4 H5 2.2923 no .
H4 H7 3.0150 no 2_655
H4 H8 2.7107 no 2_655
H4 H14 3.3323 no 1_565
H5 H6 2.5955 no .
H5 H8 3.4138 no 2_655
H5 H11 3.0961 no 2_555
H6 H7 2.3214 no .
H6 H10 2.4105 no 2_555
H6 H11 3.5792 no 2_555
H7 H8 2.3292 no .
H9 H11 2.2449 no 1_655
H9 H17 2.4530 no .
H10 H11 2.3347 no .
H10 H13 3.1502 no 1_455
H10 H14 3.0127 no 1_455
H10 H15 3.5250 no 1_455
H11 H12 2.3000 no .
H12 H12 2.3845 no 3_556
H13 H14 2.3325 no .
H14 H15 2.2710 no .
H15 H15 3.0534 no 3_746
H15 H16 2.3091 no .
H15 H16 2.2212 no 3_746
H16 H16 3.3479 no 3_746
H16 H17 2.3564 no .

loop_
_geom_torsion_atom_site_label_1
_geom_torsion_atom_site_label_2
_geom_torsion_atom_site_label_3
_geom_torsion_atom_site_label_4
_geom_torsion
_geom_torsion_publ_flag
_geom_torsion_site_symmetry_1
_geom_torsion_site_symmetry_3
_geom_torsion_site_symmetry_4
N5 Co1 N6 C16 74.7(5) no . 1_455 1_455
N6 Co1 N5 C15 70.8(4) no 1_455 . .
N5 Co1 N6 C16 105.3(5) no . 3_756 3_756
N6 Co1 N5 C15 -109.2(4) no 3_756 . .
N5 Co1 N7 C17 54.69(19) no . . .
N5 Co1 N7 C21 -126.09(17) no . . .
N7 Co1 N5 C15 159.8(4) no . . .
N5 Co1 N7 C17 125.31(19) no . 3_656 3_656
N5 Co1 N7 C21 -53.91(17) no . 3_656 3_656
N7 Co1 N5 C15 -20.2(4) no 3_656 . .
N5 Co1 N6 C16 -105.3(5) no 3_656 1_455 1_455
N6 Co1 N5 C15 109.2(4) no 1_455 3_656 3_656
N5 Co1 N6 C16 -74.7(5) no 3_656 3_756 3_756
N6 Co1 N5 C15 -70.8(4) no 3_756 3_656 3_656
N5 Co1 N7 C17 -125.31(19) no 3_656 . .
N5 Co1 N7 C21 53.91(17) no 3_656 . .
N7 Co1 N5 C15 20.2(4) no . 3_656 3_656
N5 Co1 N7 C17 -54.69(19) no 3_656 3_656 3_656
N5 Co1 N7 C21 126.09(17) no 3_656 3_656 3_656
N7 Co1 N5 C15 -159.8(4) no 3_656 3_656 3_656
N6 Co1 N7 C17 145.15(19) no 1_455 . .
N6 Co1 N7 C21 -35.63(18) no 1_455 . .
N7 Co1 N6 C16 -18.1(5) no . 1_455 1_455
N6 Co1 N7 C17 34.85(19) no 1_455 3_656 3_656
N6 Co1 N7 C21 -144.37(18) no 1_455 3_656 3_656
N7 Co1 N6 C16 161.9(5) no 3_656 1_455 1_455
N6 Co1 N7 C17 -34.85(19) no 3_756 . .
N6 Co1 N7 C21 144.37(18) no 3_756 . .
N7 Co1 N6 C16 -161.9(5) no . 3_756 3_756
N6 Co1 N7 C17 -145.15(19) no 3_756 3_656 3_656
N6 Co1 N7 C21 35.63(18) no 3_756 3_656 3_656
N7 Co1 N6 C16 18.1(5) no 3_656 3_756 3_756
N1 Fe1 N2 C10 180.0(3) no . . .
N1 Fe1 N2 C11 2.63(15) no . . .
N2 Fe1 N1 C1 175.5(3) no . . .
N2 Fe1 N1 C12 -2.63(15) no . . .
C13 Fe1 N1 C1 85.9(3) no . . .
C13 Fe1 N1 C12 -92.22(17) no . . .
C14 Fe1 N1 C1 -97.7(3) no . . .
C14 Fe1 N1 C12 84.18(17) no . . .
C16 Fe1 N1 C1 -9.6(3) no . . .
C16 Fe1 N1 C12 172.33(17) no . . .
C13 Fe1 N2 C10 -89.4(3) no . . .
C13 Fe1 N2 C11 93.27(17) no . . .
C14 Fe1 N2 C10 87.2(3) no . . .
C14 Fe1 N2 C11 -90.14(17) no . . .
C15 Fe1 N2 C10 -3.8(3) no . . .
C15 Fe1 N2 C11 178.87(17) no . . .
Fe1 N1 C1 C2 -178.17(17) no . . .
Fe1 N1 C12 C4 -179.21(19) no . . .
Fe1 N1 C12 C11 2.2(3) no . . .
C1 N1 C12 C4 2.4(5) no . . .
C1 N1 C12 C11 -176.2(3) no . . .
C12 N1 C1 C2 -0.1(4) no . . .
Fe1 N2 C10 C9 -178.06(17) no . . .
Fe1 N2 C11 C7 179.30(19) no . . .
Fe1 N2 C11 C12 -2.2(3) no . . .
C10 N2 C11 C7 1.7(5) no . . .
C10 N2 C11 C12 -179.8(3) no . . .
C11 N2 C10 C9 -0.9(4) no . . .
Co1 N7 C17 C18 -178.52(18) no . . .
Co1 N7 C21 C20 179.31(18) no . . .
C17 N7 C21 C20 -1.4(5) no . . .
C21 N7 C17 C18 2.2(5) no . . .
N1 C1 C2 C3 -2.4(5) no . . .
C1 C2 C3 C4 2.7(5) no . . .
C2 C3 C4 C5 177.5(3) no . . .
C2 C3 C4 C12 -0.5(5) no . . .
C3 C4 C5 C6 -175.6(3) no . . .
C3 C4 C12 N1 -2.1(5) no . . .
C3 C4 C12 C11 176.4(3) no . . .
C5 C4 C12 N1 179.8(3) no . . .
C5 C4 C12 C11 -1.7(5) no . . .
C12 C4 C5 C6 2.4(5) no . . .
C4 C5 C6 C7 -1.2(6) no . . .
C5 C6 C7 C8 -179.9(3) no . . .
C5 C6 C7 C11 -0.6(5) no . . .
C6 C7 C8 C9 178.8(3) no . . .
C6 C7 C11 N2 179.7(3) no . . .
C6 C7 C11 C12 1.3(5) no . . .
C8 C7 C11 N2 -1.0(5) no . . .
C8 C7 C11 C12 -179.4(3) no . . .
C11 C7 C8 C9 -0.5(5) no . . .
C7 C8 C9 C10 1.2(5) no . . .
C8 C9 C10 N2 -0.6(5) no . . .
N2 C11 C12 N1 -0.0(4) no . . .
N2 C11 C12 C4 -178.7(3) no . . .
C7 C11 C12 N1 178.5(3) no . . .
C7 C11 C12 C4 -0.1(5) no . . .
N7 C17 C18 C19 -1.3(5) no . . .
N7 C17 C18 C22 175.4(3) no . . .
C17 C18 C19 C20 -0.6(5) no . . .
C17 C18 C22 O1 -145.3(4) no . . .
C17 C18 C22 C23 35.2(5) no . . .
C19 C18 C22 O1 31.4(5) no . . .
C19 C18 C22 C23 -148.2(3) no . . .
C22 C18 C19 C20 -177.4(3) no . . .
C18 C19 C20 C21 1.4(5) no . . .
C19 C20 C21 N7 -0.3(5) no . . .
O1 C22 C23 C24 26.0(5) no . . .
O1 C22 C23 C28 -152.6(4) no . . .
C18 C22 C23 C24 -154.4(3) no . . .
C18 C22 C23 C28 27.0(5) no . . .
C22 C23 C24 C25 -178.4(3) no . . .
C22 C23 C28 C27 -179.4(3) no . . .
C24 C23 C28 C27 2.0(6) no . . .
C28 C23 C24 C25 0.3(5) no . . .
C23 C24 C25 C26 -1.1(6) no . . .
C24 C25 C26 C27 -0.5(9) no . . .
C25 C26 C27 C28 2.8(10) no . . .
C26 C27 C28 C23 -3.5(8) no . . .
